data_1529483
loop_
_publ_author_name
'K.S. Aleksandrov'
'S.V. Misyul'
'M.S. Molokeev'
'V.N. Voronov'

_publ_section_title
;
 Structures of distorted phases and critical and noncritical atomic
 displacements of elpasolite Rb2KInF6 during phase transitions
;
_journal_issue 12
_journal_name_full 'Physics of the Solid State'
_journal_page_first 2505
_journal_page_last 2512
_journal_paper_doi 10.1134/S1063783409120130
_journal_volume 51
_journal_year 2009
_chemical_formula_sum 'F6 In K Rb2'
_chemical_formula_weight 438.86
_space_group_IT_number 87
_symmetry_space_group_name_Hall '-I 4'
_symmetry_space_group_name_H-M 'I 4/m'
_cell_angle_alpha 90.000000
_cell_angle_beta 90.000000
_cell_angle_gamma 90.000000
_cell_formula_units_Z 2
_cell_length_a 6.42098(9)
_cell_length_b 6.42098(9)
_cell_length_c 9.1006(3)
_cell_volume 375.208(14)
_diffrn_ambient_temperature 270
_cod_data_source_file Rb2KInF6_270K.cif
_cod_data_source_block a
_cod_original_cell_volume 375.209(16)
_cod_original_sg_symbol_Hall '-I 4            '
_cod_original_sg_symbol_H-M 'I 4/M           '
_cod_database_code 1529483
_cod_database_fobs_code 1529483

loop_
_symmetry_equiv_pos_site_id
_symmetry_equiv_pos_as_xyz
1 'x, y, z'
2 '-x, -y, z'
3 '-y, x, z'
4 'y, -x, z'
5 '-x, -y, -z'
6 'x, y, -z'
7 'y, -x, -z'
8 '-y, x, -z'
9 '1/2+x, 1/2+y, 1/2+z'
10 '1/2-x, 1/2-y, 1/2+z'
11 '1/2-y, 1/2+x, 1/2+z'
12 '1/2+y, 1/2-x, 1/2+z'
13 '1/2-x, 1/2-y, 1/2-z'
14 '1/2+x, 1/2+y, 1/2-z'
15 '1/2+y, 1/2-x, 1/2-z'
16 '1/2-y, 1/2+x, 1/2-z'

loop_
_atom_site_label
_atom_site_type_symbol
_atom_site_fract_x
_atom_site_fract_y
_atom_site_fract_z
_atom_site_U_iso_or_equiv
_atom_site_occupancy
_atom_site_adp_type
In IN 0.50000 0.50000 0.50000 0.0253(5) 1.00000 Uiso
K K 0.00000 0.00000 0.50000 0.030(1) 1.00000 Uiso
Rb RB 0.00000 0.50000 0.25000 0.0453(6) 1.00000 Uiso
F1 F 0.307(2) 0.761(1) 0.50000 0.044(4) 1.00000 Uiso
F2 F 0.00000 0.00000 0.214(2) 0.14318 1.00000 Uani

loop_
_atom_site_aniso_label
_atom_site_aniso_U_11
_atom_site_aniso_U_22
_atom_site_aniso_U_33
_atom_site_aniso_U_12
_atom_site_aniso_U_13
_atom_site_aniso_U_23
F2 0.21(1) 0.21(1) 0.02(2) 0.00000 0.00000 0.00000

loop_
_atom_type_symbol
_atom_type_scat_dispersion_real
_atom_type_scat_dispersion_imag
IN 0.08220 5.04490
K 0.38680 1.06570
RB -0.46880 1.60790
F 0.07270 0.05340
